data_7017741
loop_
_publ_author_name
'Zhang, Jie'
'Zhang, Zhengxing'
'Chen, Zhenxia'
'Zhou, Xigeng'

_publ_section_title
;
 Oxidation and coupling of \b-diketiminate ligand in lanthanide complexes:
 novel eight-nuclear lanthanide clusters with \m-, \m3-Cl, and \m4-O
 bridge.
;
_journal_issue 2
_journal_name_full 'Dalton transactions (Cambridge, England : 2003)'
_journal_page_first 357
_journal_page_last 359
_journal_paper_doi 10.1039/c1dt11383f
_journal_volume 41
_journal_year 2012
_chemical_formula_sum 'C90 H144 Cl14 Dy8 N4 O13'
_chemical_formula_weight 3286.39
_chemical_name_systematic
;
?
;
_space_group_IT_number 41
_symmetry_cell_setting orthorhombic
_symmetry_space_group_name_Hall 'A 2 -2ab'
_symmetry_space_group_name_H-M 'A b a 2'
_atom_sites_solution_hydrogens geom
_atom_sites_solution_primary direct
_atom_sites_solution_secondary difmap
_audit_creation_method SHELXL-97
_cell_angle_alpha 90.00
_cell_angle_beta 90.00
_cell_angle_gamma 90.00
_cell_formula_units_Z 4
_cell_length_a 28.668(6)
_cell_length_b 31.282(6)
_cell_length_c 16.199(3)
_cell_measurement_reflns_used 3708
_cell_measurement_temperature 293(2)
_cell_measurement_theta_max 21.080
_cell_measurement_theta_min 2.423
_cell_volume 14527(5)
_computing_cell_refinement 'Bruker SMART'
_computing_data_collection 'Bruker SMART'
_computing_data_reduction 'Bruker SAINT'
_computing_molecular_graphics 'Bruker SHELXTL'
_computing_publication_material 'Bruker SHELXTL'
_computing_structure_refinement 'SHELXL-97 (Sheldrick, 1997)'
_computing_structure_solution 'SHELXS-97 (Sheldrick, 1990)'
_diffrn_ambient_temperature 293(2)
_diffrn_measured_fraction_theta_full 0.999
_diffrn_measured_fraction_theta_max 0.999
_diffrn_measurement_device_type 'CCD area detector'
_diffrn_measurement_method 'phi and omega scans'
_diffrn_radiation_monochromator graphite
_diffrn_radiation_source 'fine-focus sealed tube'
_diffrn_radiation_type MoK\a
_diffrn_radiation_wavelength 0.71073
_diffrn_reflns_av_R_equivalents 0.0819
_diffrn_reflns_av_sigmaI/netI 0.1159
_diffrn_reflns_limit_h_max 34
_diffrn_reflns_limit_h_min -34
_diffrn_reflns_limit_k_max 37
_diffrn_reflns_limit_k_min -37
_diffrn_reflns_limit_l_max 19
_diffrn_reflns_limit_l_min -18
_diffrn_reflns_number 12651
_diffrn_reflns_theta_full 25.01
_diffrn_reflns_theta_max 25.01
_diffrn_reflns_theta_min 1.30
_exptl_absorpt_coefficient_mu 4.359
_exptl_absorpt_correction_T_max 0.7218
_exptl_absorpt_correction_T_min 0.4760
_exptl_absorpt_correction_type multi-scan
_exptl_absorpt_process_details sadabs
_exptl_crystal_colour yellow
_exptl_crystal_density_diffrn 1.503
_exptl_crystal_density_method 'not measured'
_exptl_crystal_description prism
_exptl_crystal_F_000 6328
_exptl_crystal_size_max 0.20
_exptl_crystal_size_mid 0.12
_exptl_crystal_size_min 0.08
_platon_squeeze_details
;
the highly disordered solvents within the void were not crystallographically
well defined.

The SQUEEZE routine of the program PLATON was used
in order to eliminate the contribution of disordered solvents molecules,
thereby a final model based only on the ordered part of the crystal structure
was obtained.

Refinement after the SQUEEZE routine gave significantly improved R values.
[R values before SQUEEZE]
R1 = 0.0880, wR2 = 0.2360 for >2sigma(I) data
R1 = 0.2136, wR2 = 0.2936, GooF = S = 1.058 for all data
( 15695 data and 34 restraint / 420 parameters)
;
_refine_diff_density_max 1.779
_refine_diff_density_min -0.914
_refine_diff_density_rms 0.179
_refine_ls_abs_structure_details 'Flack H D (1983), Acta Cryst. A39, 876-881'
_refine_ls_abs_structure_Flack 10(10)
_refine_ls_extinction_method none
_refine_ls_goodness_of_fit_ref 0.905
_refine_ls_hydrogen_treatment constr
_refine_ls_matrix_type full
_refine_ls_number_parameters 582
_refine_ls_number_reflns 6650
_refine_ls_number_restraints 75
_refine_ls_restrained_S_all 0.904
_refine_ls_R_factor_all 0.0800
_refine_ls_R_factor_gt 0.0490
_refine_ls_shift/su_max 0.001
_refine_ls_shift/su_mean 0.000
_refine_ls_structure_factor_coef Fsqd
_refine_ls_weighting_details 'calc w=1/[\s^2^(Fo^2^)+(0.0529P)^2^+0.0000P] where P=(Fo^2^+2Fc^2^)/3'
_refine_ls_weighting_scheme calc
_refine_ls_wR_factor_gt 0.1078
_refine_ls_wR_factor_ref 0.1174
_reflns_number_gt 4062
_reflns_number_total 6650
_reflns_threshold_expression >2sigma(I)
_cod_data_source_file c1dt11383f.txt
_cod_data_source_block f80721e
_cod_depositor_comments
;
The following automatic conversions were performed:

'_symmetry_cell_setting' value 'Orthorhombic' changed to
'orthorhombic' according to
/home/saulius/struct/CIF-dictionaries/cif_core.dic dictionary named
'cif_core.dic' version 2.4.1 from 2010-06-29.

Automatic conversion script
Id: cif_fix_values 1715 2011-07-08 13:25:40Z adriana 
;
_cod_original_sg_symbol_H-M Aba2
_cod_database_code 7017741

loop_
_symmetry_equiv_pos_as_xyz
'x, y, z'
'-x, -y, z'
'x+1/2, -y+1/2, z'
'-x+1/2, y+1/2, z'
'x, y+1/2, z+1/2'
'-x, -y+1/2, z+1/2'
'x+1/2, -y+1, z+1/2'
'-x+1/2, y+1, z+1/2'

loop_
_atom_site_label
_atom_site_type_symbol
_atom_site_fract_x
_atom_site_fract_y
_atom_site_fract_z
_atom_site_U_iso_or_equiv
_atom_site_adp_type
_atom_site_occupancy
_atom_site_symmetry_multiplicity
_atom_site_calc_flag
_atom_site_refinement_flags
Dy1 Dy 0.45206(3) 0.86937(3) 0.43814(7) 0.0407(2) Uani 1 1 d .
Dy2 Dy 0.38198(3) 0.91222(3) 0.27079(7) 0.0408(2) Uani 1 1 d .
Dy3 Dy 0.43618(2) 0.98600(3) 0.43087(6) 0.0385(2) Uani 1 1 d .
Dy4 Dy 0.50734(3) 0.94026(3) 0.27299(6) 0.0401(2) Uani 1 1 d .
Cl1 Cl 0.40119(19) 0.9137(2) 0.5394(4) 0.0688(17) Uani 1 1 d .
Cl2 Cl 0.50803(17) 0.94583(18) 0.5096(4) 0.0652(17) Uani 1 1 d .
Cl3 Cl 0.52051(18) 0.85619(18) 0.3292(4) 0.0609(16) Uani 1 1 d .
Cl4 Cl 0.34448(17) 0.96801(19) 0.3736(4) 0.0618(16) Uani 1 1 d .
Cl5 Cl 0.44521(19) 0.8832(2) 0.1682(4) 0.0735(18) Uani 1 1 d .
Cl6 Cl 0.4421(2) 0.98758(18) 0.1910(4) 0.0660(17) Uani 1 1 d .
Cl7 Cl 0.40883(17) 1.05757(18) 0.3498(4) 0.0617(15) Uani 1 1 d .
N1 N 0.3229(5) 0.8599(5) 0.2559(12) 0.058(5) Uani 1 1 d .
N2 N 0.4157(4) 0.8006(5) 0.4607(11) 0.048(5) Uani 1 1 d .
O1 O 0.4439(4) 0.9275(3) 0.3492(7) 0.032(3) Uani 1 1 d .
O2 O 0.3925(4) 0.8578(4) 0.3552(8) 0.041(3) Uani 1 1 d .
O3 O 0.5000 1.0000 0.3496(10) 0.035(4) Uani 1 2 d S
O4 O 0.5084(5) 0.8457(5) 0.5399(10) 0.071(5) Uani 1 1 d D
O5 O 0.3376(5) 0.9518(5) 0.1650(11) 0.063(4) Uani 1 1 d .
O6 O 0.3923(5) 1.0157(5) 0.5429(10) 0.071(5) Uani 1 1 d D
O7 O 0.5539(5) 0.9121(5) 0.1591(10) 0.070(5) Uani 1 1 d D
C1 C 0.2867(6) 0.7913(7) 0.3048(14) 0.071(7) Uani 1 1 d .
H1A H 0.2935 0.7696 0.3449 0.106 Uiso 1 1 calc R
H1B H 0.2870 0.7790 0.2505 0.106 Uiso 1 1 calc R
H1C H 0.2564 0.8032 0.3158 0.106 Uiso 1 1 calc R
C2 C 0.3244(6) 0.8274(6) 0.3101(13) 0.050(5) Uani 1 1 d .
C3 C 0.3609(6) 0.8219(6) 0.3610(12) 0.044(5) Uani 1 1 d .
C4 C 0.3778(7) 0.7929(7) 0.4164(12) 0.055(6) Uani 1 1 d .
C5 C 0.3492(7) 0.7524(7) 0.4267(19) 0.085(8) Uani 1 1 d .
H5A H 0.3639 0.7341 0.4666 0.127 Uiso 1 1 calc R
H5B H 0.3471 0.7377 0.3748 0.127 Uiso 1 1 calc R
H5C H 0.3184 0.7596 0.4454 0.127 Uiso 1 1 calc R
C6 C 0.2869(5) 0.8594(6) 0.1944(12) 0.042(5) Uani 1 1 d .
C7 C 0.2940(8) 0.8367(7) 0.1173(14) 0.066(6) Uani 1 1 d U
C8 C 0.2617(11) 0.8411(8) 0.0572(15) 0.090(10) Uani 1 1 d .
H8A H 0.2651 0.8257 0.0084 0.108 Uiso 1 1 calc R
C9 C 0.2209(8) 0.8699(10) 0.067(2) 0.089(10) Uani 1 1 d .
H9A H 0.2000 0.8750 0.0244 0.107 Uiso 1 1 calc R
C10 C 0.2160(8) 0.8877(9) 0.1392(19) 0.070(8) Uani 1 1 d .
H10A H 0.1884 0.9025 0.1494 0.084 Uiso 1 1 calc R
C11 C 0.2469(8) 0.8863(7) 0.1981(15) 0.059(6) Uani 1 1 d .
C12 C 0.3365(9) 0.8014(13) 0.110(2) 0.128(12) Uani 1 1 d U
H12A H 0.3547 0.8017 0.1609 0.153 Uiso 1 1 calc R
C13 C 0.3186(15) 0.7536(13) 0.093(4) 0.24(3) Uani 1 1 d U
H13A H 0.3450 0.7352 0.0840 0.353 Uiso 1 1 calc R
H13B H 0.2991 0.7533 0.0448 0.353 Uiso 1 1 calc R
H13C H 0.3012 0.7437 0.1397 0.353 Uiso 1 1 calc R
C14 C 0.3672(11) 0.8208(12) 0.037(2) 0.158(17) Uani 1 1 d .
H14A H 0.3757 0.8497 0.0505 0.237 Uiso 1 1 calc R
H14B H 0.3496 0.8205 -0.0132 0.237 Uiso 1 1 calc R
H14C H 0.3949 0.8039 0.0304 0.237 Uiso 1 1 calc R
C15 C 0.2393(6) 0.9075(7) 0.2839(16) 0.071(7) Uani 1 1 d U
H15A H 0.2693 0.9180 0.3043 0.085 Uiso 1 1 calc R
C16 C 0.2172(12) 0.8817(9) 0.349(2) 0.142(15) Uani 1 1 d U
H16A H 0.2141 0.8986 0.3982 0.213 Uiso 1 1 calc R
H16B H 0.2362 0.8571 0.3604 0.213 Uiso 1 1 calc R
H16C H 0.1869 0.8726 0.3309 0.213 Uiso 1 1 calc R
C17 C 0.2057(9) 0.9489(8) 0.262(2) 0.134(13) Uani 1 1 d .
H17A H 0.1992 0.9645 0.3121 0.201 Uiso 1 1 calc R
H17B H 0.1770 0.9390 0.2386 0.201 Uiso 1 1 calc R
H17C H 0.2214 0.9672 0.2238 0.201 Uiso 1 1 calc R
C18 C 0.4334(6) 0.7707(6) 0.5188(13) 0.043(5) Uani 1 1 d .
C19 C 0.4144(6) 0.7661(6) 0.5984(14) 0.049(5) Uani 1 1 d .
C20 C 0.4369(9) 0.7394(8) 0.6532(16) 0.076(8) Uani 1 1 d U
H20A H 0.4256 0.7376 0.7069 0.091 Uiso 1 1 calc R
C21 C 0.4733(10) 0.7165(7) 0.6334(18) 0.080(8) Uani 1 1 d U
H21A H 0.4864 0.6982 0.6723 0.096 Uiso 1 1 calc R
C22 C 0.4942(10) 0.7194(8) 0.5491(18) 0.084(8) Uani 1 1 d .
H22A H 0.5206 0.7039 0.5347 0.100 Uiso 1 1 calc R
C23 C 0.4725(7) 0.7462(7) 0.4941(13) 0.052(6) Uani 1 1 d .
C24 C 0.3726(6) 0.7899(7) 0.6231(15) 0.061(6) Uani 1 1 d U
H24A H 0.3612 0.8076 0.5776 0.073 Uiso 1 1 calc R
C25 C 0.3325(8) 0.7535(11) 0.6509(19) 0.116(12) Uani 1 1 d .
H25A H 0.3043 0.7678 0.6670 0.173 Uiso 1 1 calc R
H25B H 0.3441 0.7370 0.6964 0.173 Uiso 1 1 calc R
H25C H 0.3262 0.7349 0.6051 0.173 Uiso 1 1 calc R
C26 C 0.3826(10) 0.8162(10) 0.697(2) 0.128(12) Uani 1 1 d U
H26A H 0.4052 0.8377 0.6829 0.192 Uiso 1 1 calc R
H26B H 0.3946 0.7983 0.7399 0.192 Uiso 1 1 calc R
H26C H 0.3544 0.8297 0.7150 0.192 Uiso 1 1 calc R
C27 C 0.4906(9) 0.7475(7) 0.4080(16) 0.081(8) Uani 1 1 d .
H27A H 0.4871 0.7768 0.3875 0.097 Uiso 1 1 calc R
C28 C 0.4664(10) 0.7199(10) 0.353(2) 0.117(11) Uani 1 1 d U
H28A H 0.4336 0.7258 0.3560 0.176 Uiso 1 1 calc R
H28B H 0.4721 0.6907 0.3684 0.176 Uiso 1 1 calc R
H28C H 0.4773 0.7247 0.2978 0.176 Uiso 1 1 calc R
C29 C 0.5417(10) 0.7346(11) 0.3978(17) 0.125(13) Uani 1 1 d .
H29A H 0.5608 0.7522 0.4324 0.187 Uiso 1 1 calc R
H29B H 0.5508 0.7382 0.3412 0.187 Uiso 1 1 calc R
H29C H 0.5455 0.7051 0.4133 0.187 Uiso 1 1 calc R
C30 C 0.4994(7) 0.8495(11) 0.6247(12) 0.129(14) Uani 1 1 d DU
H30A H 0.4833 0.8243 0.6446 0.155 Uiso 1 1 calc R
H30B H 0.4797 0.8742 0.6349 0.155 Uiso 1 1 calc R
C31 C 0.5460(8) 0.8547(12) 0.6700(12) 0.131(13) Uani 1 1 d DU
H31A H 0.5526 0.8845 0.6813 0.157 Uiso 1 1 calc R
H31B H 0.5462 0.8389 0.7215 0.157 Uiso 1 1 calc R
C32 C 0.5785(7) 0.8371(10) 0.6120(16) 0.125(12) Uani 1 1 d D
H32A H 0.5824 0.8067 0.6210 0.150 Uiso 1 1 calc R
H32B H 0.6087 0.8509 0.6172 0.150 Uiso 1 1 calc R
C33 C 0.5577(7) 0.8456(11) 0.5279(14) 0.119(10) Uani 1 1 d DU
H33A H 0.5681 0.8730 0.5067 0.142 Uiso 1 1 calc R
H33B H 0.5666 0.8234 0.4892 0.142 Uiso 1 1 calc R
C34 C 0.3392(10) 0.9418(10) 0.081(2) 0.109(9) Uani 1 1 d U
H34A H 0.3247 0.9142 0.0721 0.131 Uiso 1 1 calc R
H34B H 0.3714 0.9399 0.0634 0.131 Uiso 1 1 calc R
C35 C 0.3150(14) 0.9743(14) 0.031(3) 0.163(15) Uani 1 1 d U
H35A H 0.3354 0.9858 -0.0115 0.196 Uiso 1 1 calc R
H35B H 0.2875 0.9623 0.0045 0.196 Uiso 1 1 calc R
C36 C 0.3028(11) 1.0055(12) 0.088(2) 0.137(11) Uani 1 1 d U
H36A H 0.2691 1.0077 0.0914 0.165 Uiso 1 1 calc R
H36B H 0.3149 1.0330 0.0702 0.165 Uiso 1 1 calc R
C37 C 0.3226(9) 0.9945(8) 0.1728(18) 0.081(7) Uani 1 1 d U
H37A H 0.3484 1.0132 0.1867 0.098 Uiso 1 1 calc R
H37B H 0.2988 0.9971 0.2151 0.098 Uiso 1 1 calc R
C38 C 0.3445(9) 1.0266(13) 0.540(2) 0.173(16) Uani 1 1 d DU
H38A H 0.3265 1.0017 0.5234 0.208 Uiso 1 1 calc R
H38B H 0.3397 1.0486 0.4982 0.208 Uiso 1 1 calc R
C39 C 0.3277(9) 1.0423(14) 0.621(2) 0.199(18) Uani 1 1 d DU
H39A H 0.3145 1.0708 0.6164 0.239 Uiso 1 1 calc R
H39B H 0.3044 1.0233 0.6440 0.239 Uiso 1 1 calc R
C40 C 0.3706(12) 1.0427(13) 0.6728(17) 0.184(17) Uani 1 1 d DU
H40A H 0.3855 1.0705 0.6726 0.221 Uiso 1 1 calc R
H40B H 0.3640 1.0343 0.7293 0.221 Uiso 1 1 calc R
C41 C 0.3990(12) 1.0104(8) 0.6294(15) 0.137(12) Uani 1 1 d DU
H41A H 0.4316 1.0140 0.6432 0.164 Uiso 1 1 calc R
H41B H 0.3894 0.9819 0.6459 0.164 Uiso 1 1 calc R
C42 C 0.5933(8) 0.8861(8) 0.1578(15) 0.102(10) Uani 1 1 d DU
H42A H 0.5874 0.8602 0.1892 0.123 Uiso 1 1 calc R
H42B H 0.6194 0.9009 0.1829 0.123 Uiso 1 1 calc R
C43 C 0.6048(10) 0.8749(8) 0.0714(16) 0.120(9) Uani 1 1 d DU
H43A H 0.5962 0.8455 0.0598 0.144 Uiso 1 1 calc R
H43B H 0.6379 0.8783 0.0614 0.144 Uiso 1 1 calc R
C44 C 0.5773(11) 0.9048(13) 0.0186(14) 0.168(15) Uani 1 1 d DU
H44A H 0.5964 0.9285 -0.0003 0.201 Uiso 1 1 calc R
H44B H 0.5642 0.8902 -0.0288 0.201 Uiso 1 1 calc R
C45 C 0.5406(10) 0.9195(10) 0.0750(16) 0.130(12) Uani 1 1 d DU
H45A H 0.5351 0.9498 0.0666 0.156 Uiso 1 1 calc R
H45B H 0.5119 0.9043 0.0632 0.156 Uiso 1 1 calc R

loop_
_atom_site_aniso_label
_atom_site_aniso_U_11
_atom_site_aniso_U_22
_atom_site_aniso_U_33
_atom_site_aniso_U_23
_atom_site_aniso_U_13
_atom_site_aniso_U_12
Dy1 0.0385(4) 0.0364(5) 0.0473(6) 0.0071(6) -0.0075(5) -0.0012(4)
Dy2 0.0435(4) 0.0326(5) 0.0461(5) 0.0058(5) -0.0098(5) -0.0018(4)
Dy3 0.0365(4) 0.0334(5) 0.0455(6) -0.0045(6) 0.0026(5) -0.0020(4)
Dy4 0.0405(4) 0.0334(5) 0.0464(6) -0.0042(6) 0.0051(5) -0.0015(4)
Cl1 0.067(3) 0.071(4) 0.069(4) 0.002(3) 0.015(3) -0.004(3)
Cl2 0.059(3) 0.060(4) 0.077(5) 0.029(3) -0.012(3) -0.006(3)
Cl3 0.062(3) 0.047(4) 0.073(4) 0.001(3) 0.007(3) 0.011(3)
Cl4 0.046(3) 0.057(4) 0.083(4) -0.008(3) -0.006(3) 0.006(3)
Cl5 0.070(4) 0.083(5) 0.067(4) -0.014(4) 0.004(3) 0.001(3)
Cl6 0.079(4) 0.058(4) 0.061(4) 0.002(3) -0.026(3) -0.002(3)
Cl7 0.056(3) 0.056(4) 0.073(4) 0.019(3) 0.002(3) 0.011(3)
N1 0.055(9) 0.042(10) 0.077(15) 0.007(11) -0.017(10) -0.004(8)
N2 0.023(7) 0.042(10) 0.078(14) 0.000(9) 0.004(7) -0.011(7)
O1 0.041(7) 0.023(7) 0.030(8) 0.004(6) -0.001(5) -0.004(5)
O2 0.049(7) 0.032(8) 0.042(8) 0.014(6) -0.014(6) -0.009(6)
O3 0.061(11) 0.022(10) 0.024(10) 0.000 0.000 -0.002(8)
O4 0.068(10) 0.046(10) 0.098(15) 0.004(10) -0.016(9) -0.006(8)
O5 0.078(10) 0.047(11) 0.065(12) 0.014(9) -0.013(9) 0.010(8)
O6 0.089(11) 0.071(12) 0.052(11) 0.004(9) 0.017(9) 0.012(9)
O7 0.067(10) 0.068(12) 0.075(13) 0.005(10) 0.025(9) 0.006(9)
C1 0.078(14) 0.062(16) 0.072(17) 0.002(13) -0.039(13) -0.023(12)
C2 0.038(10) 0.049(14) 0.062(14) 0.017(12) -0.007(10) -0.015(9)
C3 0.047(11) 0.043(13) 0.040(12) 0.013(10) -0.023(9) 0.000(9)
C4 0.074(13) 0.058(15) 0.034(14) -0.009(11) -0.001(11) -0.024(11)
C5 0.096(16) 0.043(14) 0.11(2) 0.026(17) -0.037(18) -0.020(12)
C6 0.030(9) 0.046(13) 0.050(13) -0.014(10) -0.024(9) 0.003(8)
C7 0.082(14) 0.074(16) 0.042(14) -0.008(13) -0.029(12) -0.031(11)
C8 0.16(3) 0.066(18) 0.044(15) 0.011(14) -0.034(17) -0.056(19)
C9 0.045(14) 0.12(3) 0.10(3) 0.06(2) -0.023(15) -0.010(15)
C10 0.036(12) 0.11(2) 0.068(19) 0.030(18) -0.012(13) -0.002(13)
C11 0.063(13) 0.068(15) 0.046(15) 0.025(13) 0.000(12) -0.013(14)
C12 0.092(19) 0.22(3) 0.07(2) -0.07(3) 0.008(17) 0.023(18)
C13 0.28(6) 0.14(4) 0.28(7) -0.03(4) 0.12(5) 0.04(3)
C14 0.11(2) 0.20(4) 0.16(4) -0.09(3) 0.03(3) -0.03(2)
C15 0.044(11) 0.094(18) 0.075(19) 0.011(14) -0.011(11) 0.000(11)
C16 0.24(4) 0.08(2) 0.11(3) 0.04(2) 0.06(3) 0.01(2)
C17 0.16(3) 0.11(2) 0.13(3) 0.03(2) 0.07(3) 0.09(2)
C18 0.042(10) 0.031(12) 0.055(14) 0.015(10) -0.024(10) 0.003(9)
C19 0.066(12) 0.022(11) 0.058(15) 0.015(11) 0.001(12) -0.009(9)
C20 0.12(2) 0.053(18) 0.058(17) 0.036(14) -0.001(15) 0.000(12)
C21 0.115(18) 0.023(14) 0.10(2) 0.026(14) -0.034(18) -0.005(11)
C22 0.13(2) 0.048(17) 0.08(2) -0.002(15) 0.010(18) 0.000(15)
C23 0.058(13) 0.052(15) 0.045(14) 0.007(12) -0.018(11) -0.001(11)
C24 0.057(12) 0.061(16) 0.065(15) 0.021(11) 0.010(11) 0.037(11)
C25 0.074(17) 0.17(3) 0.11(3) 0.04(2) -0.011(16) -0.011(18)
C26 0.13(3) 0.12(3) 0.14(3) -0.05(2) 0.04(2) 0.02(2)
C27 0.11(2) 0.032(14) 0.10(2) 0.020(14) 0.037(16) 0.008(13)
C28 0.118(11) 0.117(11) 0.117(11) 0.000(2) 0.000(2) 0.000(2)
C29 0.14(3) 0.18(4) 0.059(19) 0.00(2) 0.011(18) 0.06(2)
C30 0.15(2) 0.20(4) 0.033(17) 0.05(2) -0.022(16) -0.06(2)
C31 0.11(2) 0.21(4) 0.08(2) -0.04(2) -0.010(17) 0.03(2)
C32 0.10(2) 0.16(3) 0.11(3) -0.04(3) -0.06(2) 0.04(2)
C33 0.118(10) 0.119(11) 0.119(11) 0.000(2) 0.000(2) 0.001(2)
C34 0.13(2) 0.11(2) 0.09(3) 0.002(18) 0.028(18) -0.038(17)
C35 0.164(15) 0.163(15) 0.163(15) 0.001(2) -0.001(2) 0.001(2)
C36 0.13(2) 0.17(3) 0.11(2) 0.047(18) 0.00(2) 0.05(2)
C37 0.079(16) 0.065(19) 0.100(19) -0.003(15) -0.003(14) -0.009(14)
C38 0.173(16) 0.173(16) 0.173(16) 0.000(2) 0.000(2) 0.000(2)
C39 0.17(3) 0.27(6) 0.15(3) 0.00(3) 0.02(2) -0.08(4)
C40 0.184(17) 0.184(17) 0.184(17) 0.000(2) 0.000(2) 0.000(2)
C41 0.19(3) 0.06(2) 0.15(4) 0.023(19) -0.03(3) -0.030(18)
C42 0.084(18) 0.10(2) 0.12(2) -0.02(2) 0.027(17) -0.019(17)
C43 0.15(3) 0.06(2) 0.15(2) -0.035(17) 0.069(19) 0.003(16)
C44 0.167(15) 0.168(15) 0.167(15) -0.001(2) 0.001(2) 0.000(2)
C45 0.16(3) 0.08(2) 0.15(4) 0.01(2) -0.01(2) 0.03(2)

loop_
_atom_type_symbol
_atom_type_description
_atom_type_scat_dispersion_real
_atom_type_scat_dispersion_imag
_atom_type_scat_source
C C 0.0033 0.0000 'International Tables Vol C Tables 4.2.6.8 and 6.1.1.4'
H H 0.0000 0.0000 'International Tables Vol C Tables 4.2.6.8 and 6.1.1.4'
N N 0.0061 0.0000 'International Tables Vol C Tables 4.2.6.8 and 6.1.1.4'
Cl Cl 0.1484 0.0000 'International Tables Vol C Tables 4.2.6.8 and 6.1.1.4'
Dy Dy -0.1892 0.0000 'International Tables Vol C Tables 4.2.6.8 and 6.1.1.4'
O O 0.0106 0.0000 'International Tables Vol C Tables 4.2.6.8 and 6.1.1.4'

loop_
_geom_angle_atom_site_label_1
_geom_angle_atom_site_label_2
_geom_angle_atom_site_label_3
_geom_angle
_geom_angle_site_symmetry_1
_geom_angle_site_symmetry_3
O2 Dy1 O1 70.9(4) . .
O2 Dy1 N2 67.2(5) . .
O1 Dy1 N2 138.1(5) . .
O2 Dy1 O4 151.8(5) . .
O1 Dy1 O4 136.5(4) . .
N2 Dy1 O4 84.9(5) . .
O2 Dy1 Cl1 92.2(4) . .
O1 Dy1 Cl1 85.3(3) . .
N2 Dy1 Cl1 97.9(4) . .
O4 Dy1 Cl1 96.2(4) . .
O2 Dy1 Cl3 98.1(4) . .
O1 Dy1 Cl3 77.6(3) . .
N2 Dy1 Cl3 106.2(4) . .
O4 Dy1 Cl3 85.0(4) . .
Cl1 Dy1 Cl3 155.85(18) . .
O2 Dy1 Cl2 139.0(3) . .
O1 Dy1 Cl2 71.4(3) . .
N2 Dy1 Cl2 148.4(4) . .
O4 Dy1 Cl2 68.8(4) . .
Cl1 Dy1 Cl2 69.09(17) . .
Cl3 Dy1 Cl2 89.17(18) . .
O2 Dy1 Dy2 34.5(3) . .
O1 Dy1 Dy2 36.4(3) . .
N2 Dy1 Dy2 101.7(4) . .
O4 Dy1 Dy2 171.7(4) . .
Cl1 Dy1 Dy2 87.93(14) . .
Cl3 Dy1 Dy2 88.30(13) . .
Cl2 Dy1 Dy2 106.26(11) . .
O2 Dy1 Dy3 92.7(3) . .
O1 Dy1 Dy3 36.3(3) . .
N2 Dy1 Dy3 146.5(3) . .
O4 Dy1 Dy3 114.1(3) . .
Cl1 Dy1 Dy3 54.62(14) . .
Cl3 Dy1 Dy3 102.88(12) . .
Cl2 Dy1 Dy3 46.50(10) . .
Dy2 Dy1 Dy3 62.70(2) . .
O2 Dy1 Dy4 89.4(3) . .
O1 Dy1 Dy4 32.4(3) . .
N2 Dy1 Dy4 143.2(4) . .
O4 Dy1 Dy4 112.2(4) . .
Cl1 Dy1 Dy4 111.44(14) . .
Cl3 Dy1 Dy4 47.31(12) . .
Cl2 Dy1 Dy4 66.38(13) . .
Dy2 Dy1 Dy4 59.48(3) . .
Dy3 Dy1 Dy4 56.84(2) . .
O2 Dy2 O1 72.8(4) . .
O2 Dy2 N1 68.1(5) . .
O1 Dy2 N1 140.7(5) . .
O2 Dy2 O5 152.8(5) . .
O1 Dy2 O5 134.2(5) . .
N1 Dy2 O5 84.7(6) . .
O2 Dy2 Cl5 91.8(4) . .
O1 Dy2 Cl5 83.4(3) . .
N1 Dy2 Cl5 101.0(5) . .
O5 Dy2 Cl5 95.2(4) . .
O2 Dy2 Cl4 100.1(4) . .
O1 Dy2 Cl4 79.8(3) . .
N1 Dy2 Cl4 103.3(4) . .
O5 Dy2 Cl4 84.1(4) . .
Cl5 Dy2 Cl4 155.53(19) . .
O2 Dy2 Cl6 138.3(3) . .
O1 Dy2 Cl6 69.1(3) . .
N1 Dy2 Cl6 148.8(5) . .
O5 Dy2 Cl6 68.1(4) . .
Cl5 Dy2 Cl6 68.03(19) . .
Cl4 Dy2 Cl6 89.27(17) . .
O2 Dy2 Dy1 34.5(3) . .
O1 Dy2 Dy1 38.3(3) . .
N1 Dy2 Dy1 102.5(4) . .
O5 Dy2 Dy1 171.5(4) . .
Cl5 Dy2 Dy1 87.87(14) . .
Cl4 Dy2 Dy1 89.90(13) . .
Cl6 Dy2 Dy1 106.00(10) . .
O2 Dy2 Dy4 92.5(3) . .
O1 Dy2 Dy4 34.1(3) . .
N1 Dy2 Dy4 149.3(4) . .
O5 Dy2 Dy4 112.9(4) . .
Cl5 Dy2 Dy4 54.31(13) . .
Cl4 Dy2 Dy4 103.45(12) . .
Cl6 Dy2 Dy4 45.92(10) . .
Dy1 Dy2 Dy4 62.79(3) . .
O2 Dy2 Dy3 89.4(3) . .
O1 Dy2 Dy3 32.7(3) . .
N1 Dy2 Dy3 141.4(5) . .
O5 Dy2 Dy3 112.3(4) . .
Cl5 Dy2 Dy3 111.10(13) . .
Cl4 Dy2 Dy3 48.34(11) . .
Cl6 Dy2 Dy3 66.88(12) . .
Dy1 Dy2 Dy3 59.26(3) . .
Dy4 Dy2 Dy3 56.82(2) . .
O1 Dy3 O3 75.0(3) . .
O1 Dy3 O6 143.7(5) . .
O3 Dy3 O6 141.1(4) . .
O1 Dy3 Cl7 114.3(3) . .
O3 Dy3 Cl7 78.2(2) . .
O6 Dy3 Cl7 83.9(4) . .
O1 Dy3 Cl2 80.0(3) . .
O3 Dy3 Cl2 75.8(3) . .
O6 Dy3 Cl2 102.8(4) . .
Cl7 Dy3 Cl2 145.57(17) . .
O1 Dy3 Cl4 75.0(3) . .
O3 Dy3 Cl4 126.0(4) . .
O6 Dy3 Cl4 80.7(4) . .
Cl7 Dy3 Cl4 74.82(16) . .
Cl2 Dy3 Cl4 139.37(17) . .
O1 Dy3 Cl2 141.3(3) . 2_675
O3 Dy3 Cl2 71.2(3) . 2_675
O6 Dy3 Cl2 71.2(4) . 2_675
Cl7 Dy3 Cl2 76.68(19) . 2_675
Cl2 Dy3 Cl2 73.9(2) . 2_675
Cl4 Dy3 Cl2 141.62(16) . 2_675
O1 Dy3 Cl1 76.6(3) . .
O3 Dy3 Cl1 137.52(15) . .
O6 Dy3 Cl1 71.2(4) . .
Cl7 Dy3 Cl1 143.16(15) . .
Cl2 Dy3 Cl1 68.63(16) . .
Cl4 Dy3 Cl1 74.69(17) . .
Cl2 Dy3 Cl1 117.81(19) 2_675 .
O1 Dy3 Dy4 37.2(3) . .
O3 Dy3 Dy4 37.87(18) . .
O6 Dy3 Dy4 176.4(4) . .
Cl7 Dy3 Dy4 98.58(13) . .
Cl2 Dy3 Dy4 73.68(15) . .
Cl4 Dy3 Dy4 102.43(13) . .
Cl2 Dy3 Dy4 106.80(11) 2_675 .
Cl1 Dy3 Dy4 107.77(12) . .
O1 Dy3 Dy1 37.5(3) . .
O3 Dy3 Dy1 96.25(3) . .
O6 Dy3 Dy1 115.2(4) . .
Cl7 Dy3 Dy1 150.48(14) . .
Cl2 Dy3 Dy1 55.59(13) . .
Cl4 Dy3 Dy1 85.90(12) . .
Cl2 Dy3 Dy1 129.41(13) 2_675 .
Cl1 Dy3 Dy1 44.23(12) . .
Dy4 Dy3 Dy1 63.56(3) . .
O1 Dy3 Dy3 95.3(3) . 2_675
O3 Dy3 Dy3 35.0(3) . 2_675
O6 Dy3 Dy3 114.8(4) . 2_675
Cl7 Dy3 Dy3 95.11(11) . 2_675
Cl2 Dy3 Dy3 51.18(11) . 2_675
Cl4 Dy3 Dy3 160.92(13) . 2_675
Cl2 Dy3 Dy3 46.02(10) 2_675 2_675
Cl1 Dy3 Dy3 119.66(11) . 2_675
Dy4 Dy3 Dy3 62.46(2) . 2_675
Dy1 Dy3 Dy3 96.34(3) . 2_675
O1 Dy3 Dy2 32.1(3) . .
O3 Dy3 Dy2 92.9(3) . .
O6 Dy3 Dy2 122.5(4) . .
Cl7 Dy3 Dy2 93.02(14) . .
Cl2 Dy3 Dy2 110.33(14) . .
Cl4 Dy3 Dy2 43.94(12) . .
Cl2 Dy3 Dy2 162.42(14) 2_675 .
Cl1 Dy3 Dy2 78.92(12) . .
Dy4 Dy3 Dy2 60.12(3) . .
Dy1 Dy3 Dy2 58.03(3) . .
Dy3 Dy3 Dy2 122.58(3) 2_675 .
O1 Dy4 O3 76.6(4) . .
O1 Dy4 O7 142.9(5) . .
O3 Dy4 O7 140.1(4) . .
O1 Dy4 Cl7 118.2(3) . 2_675
O3 Dy4 Cl7 78.98(19) . 2_675
O7 Dy4 Cl7 82.6(4) . 2_675
O1 Dy4 Cl6 79.0(3) . .
O3 Dy4 Cl6 75.8(3) . .
O7 Dy4 Cl6 101.7(4) . .
Cl7 Dy4 Cl6 144.88(17) 2_675 .
O1 Dy4 Cl3 76.3(3) . .
O3 Dy4 Cl3 127.6(4) . .
O7 Dy4 Cl3 80.4(4) . .
Cl7 Dy4 Cl3 75.82(16) 2_675 .
Cl6 Dy4 Cl3 139.27(17) . .
O1 Dy4 Cl6 140.7(3) . 2_675
O3 Dy4 Cl6 70.4(3) . 2_675
O7 Dy4 Cl6 70.9(4) . 2_675
Cl7 Dy4 Cl6 75.84(19) 2_675 2_675
Cl6 Dy4 Cl6 72.9(2) . 2_675
Cl3 Dy4 Cl6 141.73(16) . 2_675
O1 Dy4 Cl5 74.1(3) . .
O3 Dy4 Cl5 137.73(16) . .
O7 Dy4 Cl5 71.7(4) . .
Cl7 Dy4 Cl5 142.33(17) 2_675 .
Cl6 Dy4 Cl5 69.24(18) . .
Cl3 Dy4 Cl5 73.15(18) . .
Cl6 Dy4 Cl5 118.60(19) 2_675 .
O1 Dy4 Dy3 37.9(3) . .
O3 Dy4 Dy3 38.71(19) . .
O7 Dy4 Dy3 176.5(4) . .
Cl7 Dy4 Dy3 99.67(12) 2_675 .
Cl6 Dy4 Dy3 74.92(15) . .
Cl3 Dy4 Dy3 102.69(12) . .
Cl6 Dy4 Dy3 106.97(11) 2_675 .
Cl5 Dy4 Dy3 107.50(11) . .
O1 Dy4 Dy2 34.1(3) . .
O3 Dy4 Dy2 96.39(4) . .
O7 Dy4 Dy2 116.0(4) . .
Cl7 Dy4 Dy2 150.78(14) 2_675 .
Cl6 Dy4 Dy2 57.22(13) . .
Cl3 Dy4 Dy2 84.94(11) . .
Cl6 Dy4 Dy2 130.14(13) 2_675 .
Cl5 Dy4 Dy2 44.46(11) . .
Dy3 Dy4 Dy2 63.06(3) . .
O1 Dy4 Dy4 95.0(3) . 2_675
O3 Dy4 Dy4 33.4(3) . 2_675
O7 Dy4 Dy4 114.8(4) . 2_675
Cl7 Dy4 Dy4 94.26(12) 2_675 2_675
Cl6 Dy4 Dy4 52.00(12) . 2_675
Cl3 Dy4 Dy4 161.00(13) . 2_675
Cl6 Dy4 Dy4 45.94(11) 2_675 2_675
Cl5 Dy4 Dy4 121.20(13) . 2_675
Dy3 Dy4 Dy4 62.47(2) . 2_675
Dy2 Dy4 Dy4 97.29(3) . 2_675
O1 Dy4 Dy3 94.8(3) . 2_675
O3 Dy4 Dy3 33.57(16) . 2_675
O7 Dy4 Dy3 119.6(4) . 2_675
Cl7 Dy4 Dy3 45.43(11) 2_675 2_675
Cl6 Dy4 Dy3 106.83(13) . 2_675
Cl3 Dy4 Dy3 107.00(13) . 2_675
Cl6 Dy4 Dy3 68.60(13) 2_675 2_675
Cl5 Dy4 Dy3 168.67(12) . 2_675
Dy3 Dy4 Dy3 61.24(3) . 2_675
Dy2 Dy4 Dy3 124.30(3) . 2_675
Dy4 Dy4 Dy3 56.31(2) 2_675 2_675
Dy1 Cl1 Dy3 81.16(16) . .
Dy3 Cl2 Dy3 82.79(15) . 2_675
Dy3 Cl2 Dy1 77.90(14) . .
Dy3 Cl2 Dy1 132.4(2) 2_675 .
Dy1 Cl3 Dy4 88.34(16) . .
Dy2 Cl4 Dy3 87.72(15) . .
Dy2 Cl5 Dy4 81.23(17) . .
Dy4 Cl6 Dy4 82.07(15) . 2_675
Dy4 Cl6 Dy2 76.86(15) . .
Dy4 Cl6 Dy2 129.7(2) 2_675 .
Dy4 Cl7 Dy3 89.23(15) 2_675 .
C2 N1 C6 117.9(15) . .
C2 N1 Dy2 115.7(12) . .
C6 N1 Dy2 126.3(13) . .
C4 N2 C18 122.2(15) . .
C4 N2 Dy1 115.7(13) . .
C18 N2 Dy1 122.1(11) . .
Dy4 O1 Dy2 111.8(5) . .
Dy4 O1 Dy3 104.9(4) . .
Dy2 O1 Dy3 115.2(5) . .
Dy4 O1 Dy1 113.5(4) . .
Dy2 O1 Dy1 105.3(4) . .
Dy3 O1 Dy1 106.2(5) . .
C3 O2 Dy1 125.0(10) . .
C3 O2 Dy2 123.7(9) . .
Dy1 O2 Dy2 111.0(5) . .
Dy4 O3 Dy4 113.1(7) . 2_675
Dy4 O3 Dy3 103.42(4) . .
Dy4 O3 Dy3 113.55(3) 2_675 .
Dy4 O3 Dy3 113.55(3) . 2_675
Dy4 O3 Dy3 103.42(4) 2_675 2_675
Dy3 O3 Dy3 110.1(7) . 2_675
C30 O4 C33 108.3(11) . .
C30 O4 Dy1 121.2(12) . .
C33 O4 Dy1 124.5(12) . .
C34 O5 C37 108(2) . .
C34 O5 Dy2 123.3(17) . .
C37 O5 Dy2 124.8(15) . .
C38 O6 C41 101.3(19) . .
C38 O6 Dy3 125.0(16) . .
C41 O6 Dy3 129.0(15) . .
C42 O7 C45 107.2(14) . .
C42 O7 Dy4 131.7(14) . .
C45 O7 Dy4 121.0(13) . .
C2 C1 H1A 109.5 . .
C2 C1 H1B 109.5 . .
H1A C1 H1B 109.5 . .
C2 C1 H1C 109.5 . .
H1A C1 H1C 109.5 . .
H1B C1 H1C 109.5 . .
N1 C2 C3 121.5(16) . .
N1 C2 C1 119.2(17) . .
C3 C2 C1 118.6(18) . .
C2 C3 C4 139.8(19) . .
C2 C3 O2 110.4(15) . .
C4 C3 O2 109.8(14) . .
N2 C4 C3 121.7(18) . .
N2 C4 C5 122.3(19) . .
C3 C4 C5 115.9(18) . .
C4 C5 H5A 109.5 . .
C4 C5 H5B 109.5 . .
H5A C5 H5B 109.5 . .
C4 C5 H5C 109.5 . .
H5A C5 H5C 109.5 . .
H5B C5 H5C 109.5 . .
C11 C6 N1 123.0(18) . .
C11 C6 C7 116.0(18) . .
N1 C6 C7 120.2(16) . .
C8 C7 C6 118(2) . .
C8 C7 C12 121(2) . .
C6 C7 C12 119.7(18) . .
C7 C8 C9 121(3) . .
C7 C8 H8A 119.3 . .
C9 C8 H8A 119.3 . .
C10 C9 C8 116(2) . .
C10 C9 H9A 121.8 . .
C8 C9 H9A 121.8 . .
C9 C10 C11 125(3) . .
C9 C10 H10A 117.7 . .
C11 C10 H10A 117.7 . .
C10 C11 C6 123(2) . .
C10 C11 C15 123(2) . .
C6 C11 C15 113.8(19) . .
C14 C12 C13 114(3) . .
C14 C12 C7 102(3) . .
C13 C12 C7 114(2) . .
C14 C12 H12A 109.0 . .
C13 C12 H12A 109.0 . .
C7 C12 H12A 109.0 . .
C12 C13 H13A 109.5 . .
C12 C13 H13B 109.5 . .
H13A C13 H13B 109.5 . .
C12 C13 H13C 109.5 . .
H13A C13 H13C 109.5 . .
H13B C13 H13C 109.5 . .
C12 C14 H14A 109.5 . .
C12 C14 H14B 109.5 . .
H14A C14 H14B 109.5 . .
C12 C14 H14C 109.5 . .
H14A C14 H14C 109.5 . .
H14B C14 H14C 109.5 . .
C16 C15 C11 118(2) . .
C16 C15 C17 109(2) . .
C11 C15 C17 103(2) . .
C16 C15 H15A 108.7 . .
C11 C15 H15A 108.7 . .
C17 C15 H15A 108.7 . .
C15 C16 H16A 109.5 . .
C15 C16 H16B 109.5 . .
H16A C16 H16B 109.5 . .
C15 C16 H16C 109.5 . .
H16A C16 H16C 109.5 . .
H16B C16 H16C 109.5 . .
C15 C17 H17A 109.5 . .
C15 C17 H17B 109.5 . .
H17A C17 H17B 109.5 . .
C15 C17 H17C 109.5 . .
H17A C17 H17C 109.5 . .
H17B C17 H17C 109.5 . .
C19 C18 C23 120.7(17) . .
C19 C18 N2 122.4(17) . .
C23 C18 N2 116.9(18) . .
C20 C19 C18 118(2) . .
C20 C19 C24 121(2) . .
C18 C19 C24 121.0(18) . .
C21 C20 C19 123(3) . .
C21 C20 H20A 118.4 . .
C19 C20 H20A 118.4 . .
C20 C21 C22 121(2) . .
C20 C21 H21A 119.6 . .
C22 C21 H21A 119.6 . .
C23 C22 C21 117(2) . .
C23 C22 H22A 121.7 . .
C21 C22 H22A 121.7 . .
C22 C23 C18 120(2) . .
C22 C23 C27 118(2) . .
C18 C23 C27 122(2) . .
C19 C24 C26 110(2) . .
C19 C24 C25 106.8(18) . .
C26 C24 C25 107(2) . .
C19 C24 H24A 110.9 . .
C26 C24 H24A 110.9 . .
C25 C24 H24A 110.9 . .
C24 C25 H25A 109.5 . .
C24 C25 H25B 109.5 . .
H25A C25 H25B 109.5 . .
C24 C25 H25C 109.5 . .
H25A C25 H25C 109.5 . .
H25B C25 H25C 109.5 . .
C24 C26 H26A 109.5 . .
C24 C26 H26B 109.5 . .
H26A C26 H26B 109.5 . .
C24 C26 H26C 109.5 . .
H26A C26 H26C 109.5 . .
H26B C26 H26C 109.5 . .
C28 C27 C23 114(2) . .
C28 C27 C29 104(2) . .
C23 C27 C29 115(2) . .
C28 C27 H27A 107.9 . .
C23 C27 H27A 107.9 . .
C29 C27 H27A 107.9 . .
C27 C28 H28A 109.5 . .
C27 C28 H28B 109.5 . .
H28A C28 H28B 109.5 . .
C27 C28 H28C 109.5 . .
H28A C28 H28C 109.5 . .
H28B C28 H28C 109.5 . .
C27 C29 H29A 109.5 . .
C27 C29 H29B 109.5 . .
H29A C29 H29B 109.5 . .
C27 C29 H29C 109.5 . .
H29A C29 H29C 109.5 . .
H29B C29 H29C 109.5 . .
O4 C30 C31 108.7(12) . .
O4 C30 H30A 110.0 . .
C31 C30 H30A 110.0 . .
O4 C30 H30B 110.0 . .
C31 C30 H30B 110.0 . .
H30A C30 H30B 108.3 . .
C32 C31 C30 102.2(12) . .
C32 C31 H31A 111.3 . .
C30 C31 H31A 111.3 . .
C32 C31 H31B 111.3 . .
C30 C31 H31B 111.3 . .
H31A C31 H31B 109.2 . .
C31 C32 C33 105.4(12) . .
C31 C32 H32A 110.7 . .
C33 C32 H32A 110.7 . .
C31 C32 H32B 110.7 . .
C33 C32 H32B 110.7 . .
H32A C32 H32B 108.8 . .
O4 C33 C32 105.6(13) . .
O4 C33 H33A 110.6 . .
C32 C33 H33A 110.6 . .
O4 C33 H33B 110.6 . .
C32 C33 H33B 110.6 . .
H33A C33 H33B 108.8 . .
O5 C34 C35 112(3) . .
O5 C34 H34A 109.3 . .
C35 C34 H34A 109.3 . .
O5 C34 H34B 109.3 . .
C35 C34 H34B 109.3 . .
H34A C34 H34B 107.9 . .
C36 C35 C34 103(3) . .
C36 C35 H35A 111.1 . .
C34 C35 H35A 111.1 . .
C36 C35 H35B 111.1 . .
C34 C35 H35B 111.1 . .
H35A C35 H35B 109.0 . .
C35 C36 C37 110(3) . .
C35 C36 H36A 109.6 . .
C37 C36 H36A 109.6 . .
C35 C36 H36B 109.6 . .
C37 C36 H36B 109.6 . .
H36A C36 H36B 108.1 . .
O5 C37 C36 104(2) . .
O5 C37 H37A 110.9 . .
C36 C37 H37A 110.9 . .
O5 C37 H37B 110.9 . .
C36 C37 H37B 110.9 . .
H37A C37 H37B 108.9 . .
O6 C38 C39 111.0(19) . .
O6 C38 H38A 109.4 . .
C39 C38 H38A 109.4 . .
O6 C38 H38B 109.4 . .
C39 C38 H38B 109.4 . .
H38A C38 H38B 108.0 . .
C40 C39 C38 103.7(16) . .
C40 C39 H39A 111.0 . .
C38 C39 H39A 111.0 . .
C40 C39 H39B 111.0 . .
C38 C39 H39B 111.0 . .
H39A C39 H39B 109.0 . .
C41 C40 C39 100(2) . .
C41 C40 H40A 111.7 . .
C39 C40 H40A 111.7 . .
C41 C40 H40B 111.7 . .
C39 C40 H40B 111.7 . .
H40A C40 H40B 109.5 . .
O6 C41 C40 108.3(17) . .
O6 C41 H41A 110.0 . .
C40 C41 H41A 110.0 . .
O6 C41 H41B 110.0 . .
C40 C41 H41B 110.0 . .
H41A C41 H41B 108.4 . .
O7 C42 C43 109.4(17) . .
O7 C42 H42A 109.8 . .
C43 C42 H42A 109.8 . .
O7 C42 H42B 109.8 . .
C43 C42 H42B 109.8 . .
H42A C42 H42B 108.2 . .
C42 C43 C44 106.1(15) . .
C42 C43 H43A 110.5 . .
C44 C43 H43A 110.5 . .
C42 C43 H43B 110.5 . .
C44 C43 H43B 110.5 . .
H43A C43 H43B 108.7 . .
C45 C44 C43 102.5(16) . .
C45 C44 H44A 111.3 . .
C43 C44 H44A 111.3 . .
C45 C44 H44B 111.3 . .
C43 C44 H44B 111.3 . .
H44A C44 H44B 109.2 . .
O7 C45 C44 110.6(17) . .
O7 C45 H45A 109.5 . .
C44 C45 H45A 109.5 . .
O7 C45 H45B 109.5 . .
C44 C45 H45B 109.5 . .
H45A C45 H45B 108.1 . .

loop_
_geom_bond_atom_site_label_1
_geom_bond_atom_site_label_2
_geom_bond_distance
_geom_bond_site_symmetry_2
Dy1 O2 2.203(11) .
Dy1 O1 2.331(11) .
Dy1 N2 2.419(14) .
Dy1 O4 2.423(13) .
Dy1 Cl1 2.597(6) .
Dy1 Cl3 2.671(6) .
Dy1 Cl2 3.104(6) .
Dy1 Dy2 3.6309(14) .
Dy1 Dy3 3.6788(14) .
Dy1 Dy4 3.8191(14) .
Dy2 O2 2.204(11) .
Dy2 O1 2.235(11) .
Dy2 N1 2.367(15) .
Dy2 O5 2.467(14) .
Dy2 Cl5 2.622(6) .
Dy2 Cl4 2.641(6) .
Dy2 Cl6 3.194(6) .
Dy2 Dy4 3.6995(13) .
Dy2 Dy3 3.8034(14) .
Dy3 O1 2.269(11) .
Dy3 O3 2.296(10) .
Dy3 O6 2.395(14) .
Dy3 Cl7 2.711(5) .
Dy3 Cl2 2.729(5) .
Dy3 Cl4 2.844(5) .
Dy3 Cl2 2.955(5) 2_675
Dy3 Cl1 3.035(6) .
Dy3 Dy4 3.5708(13) .
Dy3 Dy3 3.7627(16) 2_675
Dy4 O1 2.234(11) .
Dy4 O3 2.254(9) .
Dy4 O7 2.441(13) .
Dy4 Cl7 2.707(5) 2_675
Dy4 Cl6 2.729(5) .
Dy4 Cl3 2.808(6) .
Dy4 Cl6 2.993(6) 2_675
Dy4 Cl5 3.040(6) .
Dy4 Dy4 3.7613(18) 2_675
Dy4 Dy3 3.8058(13) 2_675
Cl2 Dy3 2.955(5) 2_675
Cl6 Dy4 2.993(6) 2_675
Cl7 Dy4 2.707(5) 2_675
N1 C2 1.34(2) .
N1 C6 1.43(2) .
N2 C4 1.33(2) .
N2 C18 1.42(2) .
O2 C3 1.45(2) .
O3 Dy4 2.254(9) 2_675
O3 Dy3 2.296(9) 2_675
O4 C30 1.402(16) .
O4 C33 1.427(17) .
O5 C34 1.40(3) .
O5 C37 1.41(3) .
O6 C38 1.414(18) .
O6 C41 1.424(18) .
O7 C42 1.393(17) .
O7 C45 1.433(18) .
C1 C2 1.57(2) .
C1 H1A 0.9600 .
C1 H1B 0.9600 .
C1 H1C 0.9600 .
C2 C3 1.34(2) .
C3 C4 1.37(3) .
C4 C5 1.52(3) .
C5 H5A 0.9600 .
C5 H5B 0.9600 .
C5 H5C 0.9600 .
C6 C11 1.42(3) .
C6 C7 1.45(3) .
C7 C8 1.35(3) .
C7 C12 1.65(4) .
C8 C9 1.49(4) .
C8 H8A 0.9300 .
C9 C10 1.30(3) .
C9 H9A 0.9300 .
C10 C11 1.30(3) .
C10 H10A 0.9300 .
C11 C15 1.56(3) .
C12 C14 1.59(5) .
C12 C13 1.60(5) .
C12 H12A 0.9800 .
C13 H13A 0.9600 .
C13 H13B 0.9600 .
C13 H13C 0.9600 .
C14 H14A 0.9600 .
C14 H14B 0.9600 .
C14 H14C 0.9600 .
C15 C16 1.47(3) .
C15 C17 1.65(3) .
C15 H15A 0.9800 .
C16 H16A 0.9600 .
C16 H16B 0.9600 .
C16 H16C 0.9600 .
C17 H17A 0.9600 .
C17 H17B 0.9600 .
C17 H17C 0.9600 .
C18 C19 1.41(3) .
C18 C23 1.42(3) .
C19 C20 1.38(3) .
C19 C24 1.47(2) .
C20 C21 1.31(3) .
C20 H20A 0.9300 .
C21 C22 1.49(4) .
C21 H21A 0.9300 .
C22 C23 1.37(3) .
C22 H22A 0.9300 .
C23 C27 1.49(3) .
C24 C26 1.48(4) .
C24 C25 1.68(3) .
C24 H24A 0.9800 .
C25 H25A 0.9600 .
C25 H25B 0.9600 .
C25 H25C 0.9600 .
C26 H26A 0.9600 .
C26 H26B 0.9600 .
C26 H26C 0.9600 .
C27 C28 1.42(3) .
C27 C29 1.53(3) .
C27 H27A 0.9800 .
C28 H28A 0.9600 .
C28 H28B 0.9600 .
C28 H28C 0.9600 .
C29 H29A 0.9600 .
C29 H29B 0.9600 .
C29 H29C 0.9600 .
C30 C31 1.531(16) .
C30 H30A 0.9700 .
C30 H30B 0.9700 .
C31 C32 1.434(17) .
C31 H31A 0.9700 .
C31 H31B 0.9700 .
C32 C33 1.512(17) .
C32 H32A 0.9700 .
C32 H32B 0.9700 .
C33 H33A 0.9700 .
C33 H33B 0.9700 .
C34 C35 1.47(4) .
C34 H34A 0.9700 .
C34 H34B 0.9700 .
C35 C36 1.39(5) .
C35 H35A 0.9700 .
C35 H35B 0.9700 .
C36 C37 1.53(4) .
C36 H36A 0.9700 .
C36 H36B 0.9700 .
C37 H37A 0.9700 .
C37 H37B 0.9700 .
C38 C39 1.489(19) .
C38 H38A 0.9700 .
C38 H38B 0.9700 .
C39 C40 1.487(19) .
C39 H39A 0.9700 .
C39 H39B 0.9700 .
C40 C41 1.477(18) .
C40 H40A 0.9700 .
C40 H40B 0.9700 .
C41 H41A 0.9700 .
C41 H41B 0.9700 .
C42 C43 1.480(18) .
C42 H42A 0.9700 .
C42 H42B 0.9700 .
C43 C44 1.492(19) .
C43 H43A 0.9700 .
C43 H43B 0.9700 .
C44 C45 1.467(18) .
C44 H44A 0.9700 .
C44 H44B 0.9700 .
C45 H45A 0.9700 .
C45 H45B 0.9700 .

loop_
_platon_squeeze_void_nr
_platon_squeeze_void_average_x
_platon_squeeze_void_average_y
_platon_squeeze_void_average_z
_platon_squeeze_void_volume
_platon_squeeze_void_count_electrons
_platon_squeeze_void_content
1 -0.010 0.000 0.306 2279 1116 ' '
2 -0.062 0.500 0.768 2279 1116 ' '
3 0.066 0.284 0.221 13 7 ' '
4 0.066 0.784 0.721 13 7 ' '
5 0.433 0.284 0.721 14 8 ' '
6 0.433 0.784 0.221 14 8 ' '
7 0.566 0.216 0.221 13 7 ' '
8 0.566 0.716 0.721 13 7 ' '
9 0.933 0.216 0.721 13 8 ' '
10 0.933 0.716 0.221 13 8 ' '
